data_9000347
loop_
_publ_author_name
'Cameron, M.'
'Sueno, S.'
'Prewitt, C. T.'
'Papike, J. J.'

_publ_section_title
;High-temperature crystal chemistry of acmite, diopside, hedenbergite,
 jadeite, spodumene, and ureyite T = 300 C pyroxene
;
_journal_name_full 'American Mineralogist'
_journal_page_first 594
_journal_page_last 618
_journal_volume 58
_journal_year 1973
_chemical_formula_sum 'Al Li O6 Si2'
_chemical_name_mineral Spodumene
_space_group_crystal_system monoclinic
_space_group_IT_number 15
_space_group_name_Hall '-C 2yc'
_space_group_name_H-M_alt 'C 1 2/c 1'
_symmetry_space_group_name_H-M 'C 1 2/c 1'
_cell_angle_alpha 90
_cell_angle_beta 110.05
_cell_angle_gamma 90
_cell_formula_units_Z 4
_cell_length_a 9.468
_cell_length_b 8.412
_cell_length_c 5.224
_cell_volume 390.848
_database_code_amcsd 0000356
_diffrn_ambient_temperature 573.15
_exptl_crystal_density_diffrn 3.162
_cod_original_formula_sum 'Si2 Al Li O6'
_cod_database_code 9000347

loop_
_space_group_symop_id
_space_group_symop_operation_xyz
1 x,y,z
2 1/2+x,1/2+y,z
3 x,-y,1/2+z
4 1/2+x,1/2-y,1/2+z
5 -x,y,1/2-z
6 1/2-x,1/2+y,1/2-z
7 -x,-y,-z
8 1/2-x,1/2-y,-z

loop_
_atom_site_aniso_label
_atom_site_aniso_U_11
_atom_site_aniso_U_22
_atom_site_aniso_U_33
_atom_site_aniso_U_12
_atom_site_aniso_U_13
_atom_site_aniso_U_23
Si 0.00628 0.00813 0.00549 -0.00103 0.00195 -0.00025
Al1 0.00714 0.00774 0.00657 0.00000 0.00224 0.00000
Li2 0.02905 0.02756 0.02557 0.00000 0.00769 0.00000
O1 0.00649 0.01094 0.00739 -0.00049 0.00166 0.00061
O2 0.01440 0.01023 0.01655 -0.00501 0.00684 -0.00220
O3 0.00981 0.02025 0.00964 0.00043 0.00284 -0.00562

loop_
_atom_site_label
_atom_site_fract_x
_atom_site_fract_y
_atom_site_fract_z
Si 0.29430 0.09320 0.25470
Al1 0.00000 0.90590 0.25000
Li2 0.00000 0.27580 0.25000
O1 0.11010 0.08190 0.13970
O2 0.36490 0.26620 0.30120
O3 0.35650 0.98860 0.05460

loop_
_cod_related_entry_id
_cod_related_entry_database
_cod_related_entry_code
1 AMCSD 0000356
